data_1568524
loop_
_publ_author_name
'Fahrenhorst-Jones, Tyler'
'Marshall, David L.'
'Burns, Jed M.'
'Pierens, Gregory K.'
'Hormann, Robert E.'
'Fisher, Allison M.'
'Bernhardt, Paul V.'
'Blanksby, Stephen J.'
'Savage, G. Paul'
'Eaton, Philip E.'
'Williams, Craig M.'

_publ_section_title
;
 1-Azahomocubane.
;
_journal_issue 11
_journal_name_full 'Chemical science'
_journal_page_first 2821
_journal_page_last 2825
_journal_paper_doi 10.1039/d3sc00001j
_journal_volume 14
_journal_year 2023
_chemical_formula_sum 'C22 H24 Ag Cl N2 O4'
_chemical_formula_weight 523.75
_space_group_IT_number 62
_space_group_name_Hall '-P 2ac 2n'
_space_group_name_H-M_alt 'P n m a'
_symmetry_cell_setting orthorhombic
_symmetry_Int_Tables_number 62
_symmetry_space_group_name_Hall '-P 2ac 2n'
_symmetry_space_group_name_H-M 'P n m a'
_atom_sites_solution_hydrogens geom
_audit_conform_dict_location ftp://ftp.iucr.org/pub/cif_core.dic
_audit_conform_dict_name cif_core.dic
_audit_conform_dict_version 2.4.5
_audit_creation_date 2022-05-30T10:46:22-00:00
_audit_creation_method 'WinGX routine CIF_UPDATE'
_audit_update_record
;
2022-06-07 deposited with the CCDC.	2023-02-22 downloaded from the CCDC.
;
_cell_angle_alpha 90
_cell_angle_beta 90
_cell_angle_gamma 90
_cell_formula_units_Z 4
_cell_length_a 11.4539(15)
_cell_length_b 15.5189(19)
_cell_length_c 11.6854(10)
_cell_measurement_reflns_used 3203
_cell_measurement_temperature 190(2)
_cell_measurement_theta_max 71.38
_cell_measurement_theta_min 5.41
_cell_measurement_wavelength 1.54184
_cell_volume 2077.1(4)
_computing_cell_refinement 'CrysalisPro (Agilent Technologies,     )'
_computing_data_collection 'CrysalisPro (Agilent Technologies,     )'
_computing_data_reduction 'CrysalisPro (Agilent Technologies,     )'
_computing_molecular_graphics 'Ortep for Windows (Farrugia, 2012)'
_computing_publication_material 'WinGX publication routines (Farrugia, 2012)'
_computing_structure_refinement 'SHELXL-2018/1 (Sheldrick, 2018)'
_diffrn_ambient_temperature 190(2)
_diffrn_detector 'CCD plate'
_diffrn_detector_area_resol_mean 8.02
_diffrn_measured_fraction_theta_full 1
_diffrn_measured_fraction_theta_max 1
_diffrn_measurement_device '\k-geometry diffractometer'
_diffrn_measurement_device_type 'Agilent Technologies Xcalibur, EosS2, Gemini ultra'
_diffrn_measurement_method '\w scans'
_diffrn_orient_matrix_UB_11 -0.004731
_diffrn_orient_matrix_UB_12 0.094914
_diffrn_orient_matrix_UB_13 0.038207
_diffrn_orient_matrix_UB_21 0.118745
_diffrn_orient_matrix_UB_22 -0.010083
_diffrn_orient_matrix_UB_23 0.060272
_diffrn_orient_matrix_UB_31 0.063032
_diffrn_orient_matrix_UB_32 0.027347
_diffrn_orient_matrix_UB_33 -0.110931
_diffrn_radiation_monochromator mirror
_diffrn_radiation_probe x-ray
_diffrn_radiation_type CuK\a
_diffrn_radiation_wavelength 1.54184
_diffrn_reflns_av_R_equivalents 0.0513
_diffrn_reflns_av_unetI/netI 0.0304
_diffrn_reflns_Laue_measured_fraction_full 1
_diffrn_reflns_Laue_measured_fraction_max 1
_diffrn_reflns_limit_h_max 13
_diffrn_reflns_limit_h_min -12
_diffrn_reflns_limit_k_max 17
_diffrn_reflns_limit_k_min -17
_diffrn_reflns_limit_l_max 12
_diffrn_reflns_limit_l_min -13
_diffrn_reflns_number 10235
_diffrn_reflns_point_group_measured_fraction_full 1
_diffrn_reflns_point_group_measured_fraction_max 1
_diffrn_reflns_reduction_process
;
 Scaled and merged with Sortav
 R.H. Blessing, (1987) Cryst. Rev. 1, 3-58
 R.H. Blessing, (1989) J. Appl. Cryst. 22, 396-397
;
_diffrn_reflns_theta_full 62.489
_diffrn_reflns_theta_max 62.489
_diffrn_reflns_theta_min 4.737
_diffrn_source 'fine-focus sealed X-ray tube'
_diffrn_standards_number 0
_exptl_absorpt_coefficient_mu 9.243
_exptl_absorpt_correction_T_max 0.707
_exptl_absorpt_correction_T_min 0.327
_exptl_absorpt_correction_type analytical
_exptl_absorpt_process_details
;
        CrysAlisPro 1.171.40.53 (Rigaku Oxford Diffraction, 2019)
Analytical numeric absorption correction using a multifaceted crystal
        model based on expressions derived by R.C. Clark & J.S.
        (Clark, R. C. & Reid, J. S. (1995). Acta Cryst. A51, 887-897)
        Empirical absorption correction using spherical harmonics,
        implemented in SCALE3 ABSPACK scaling algorithm.
;
_exptl_crystal_colour brown
_exptl_crystal_density_diffrn 1.675
_exptl_crystal_density_method 'not measured'
_exptl_crystal_description prism
_exptl_crystal_F_000 1064
_exptl_crystal_recrystallization_method 'Re-crystallisation from solvent: benzene'
_exptl_crystal_size_max 0.15
_exptl_crystal_size_mid 0.1
_exptl_crystal_size_min 0.04
_refine_diff_density_max 2.328
_refine_diff_density_min -0.895
_refine_diff_density_rms 0.141
_refine_ls_extinction_method none
_refine_ls_goodness_of_fit_ref 1.062
_refine_ls_hydrogen_treatment constr
_refine_ls_matrix_type full
_refine_ls_number_constraints 0
_refine_ls_number_parameters 152
_refine_ls_number_reflns 1721
_refine_ls_number_restraints 12
_refine_ls_restrained_S_all 1.059
_refine_ls_R_factor_all 0.0591
_refine_ls_R_factor_gt 0.0538
_refine_ls_shift/su_max 0
_refine_ls_shift/su_mean 0
_refine_ls_structure_factor_coef Fsqd
_refine_ls_weighting_details 'w=1/[\s^2^(Fo^2^)+(0.1089P)^2^+1.7320P] where P=(Fo^2^+2Fc^2^)/3'
_refine_ls_weighting_scheme calc
_refine_ls_wR_factor_gt 0.1552
_refine_ls_wR_factor_ref 0.1649
_reflns_Friedel_coverage 0
_reflns_number_gt 1485
_reflns_number_total 1721
_reflns_threshold_expression 'I > 2\s(I)'
_cod_data_source_file d3sc00001j2.cif
_cod_data_source_block 2210agazahomocubane
_cod_depositor_comments 'Adding full bibliography for 1568524.cif.'
_cod_database_code 1568524
_shelx_estimated_absorpt_t_min 0.338
_shelx_estimated_absorpt_t_max 0.709
_shelx_shelxl_version_number 2018/1

loop_
_symmetry_equiv_pos_as_xyz
'x, y, z'
'-x+1/2, -y, z+1/2'
'-x, y+1/2, -z'
'x+1/2, -y+1/2, -z+1/2'
'-x, -y, -z'
'x-1/2, y, -z-1/2'
'x, -y-1/2, z'
'-x-1/2, y-1/2, z-1/2'

loop_
_atom_site_label
_atom_site_type_symbol
_atom_site_fract_x
_atom_site_fract_y
_atom_site_fract_z
_atom_site_U_iso_or_equiv
_atom_site_adp_type
_atom_site_occupancy
_atom_site_site_symmetry_order
_atom_site_calc_flag
_atom_site_refinement_flags_posn
_atom_site_refinement_flags_adp
_atom_site_refinement_flags_occupancy
_atom_site_disorder_assembly
_atom_site_disorder_group
N1 N 0.4950(3) 0.3879(4) 0.7601(3) 0.0419(12) Uani 1 1 d . . . . .
C2 C 0.4584(5) 0.4355(3) 0.6519(4) 0.0549(12) Uani 1 1 d . . . . .
H2 H 0.409195 0.406584 0.592565 0.066 Uiso 1 1 calc R U . . .
C3 C 0.4314(5) 0.5291(3) 0.6916(5) 0.0564(12) Uani 1 1 d . . . . .
H3 H 0.364427 0.562879 0.65977 0.068 Uiso 1 1 calc R U . . .
C4 C 0.5616(5) 0.5543(3) 0.6672(4) 0.0586(13) Uani 1 1 d . . . . .
H4 H 0.588941 0.608378 0.629027 0.07 Uiso 1 1 calc R U . . .
C5 C 0.5858(5) 0.4612(3) 0.6261(4) 0.0580(12) Uani 1 1 d . . . . .
H5 H 0.63183 0.444362 0.556929 0.07 Uiso 1 1 calc R U . . .
C6 C 0.6119(4) 0.4342(3) 0.7511(4) 0.0484(11) Uani 1 1 d . . . . .
H6 H 0.686402 0.404323 0.771457 0.058 Uiso 1 1 calc R U . . .
C7 C 0.5865(5) 0.5274(3) 0.7938(5) 0.0560(12) Uani 1 1 d . . . . .
H7 H 0.643136 0.559645 0.842878 0.067 Uiso 1 1 calc R U . . .
C8 C 0.4557(5) 0.5237(3) 0.8220(4) 0.0595(13) Uani 1 1 d . . . . .
H8 H 0.422784 0.570062 0.871989 0.071 Uiso 1 1 calc R U . . .
C9 C 0.4331(5) 0.4315(3) 0.8555(4) 0.0553(12) Uani 1 1 d . . . . .
H9A H 0.467797 0.41728 0.930772 0.066 Uiso 1 1 calc R U . . .
H9B H 0.348745 0.417788 0.856166 0.066 Uiso 1 1 calc R U . . .
Ag1 Ag 0.49636(4) 0.25 0.75642(4) 0.0471(3) Uani 1 2 d S T P . .
C10 C 0.7401(12) 0.25 0.5269(9) 0.037(3) Uiso 0.59(2) 2 d DS . P A 1
H10 H 0.739067 0.25 0.608153 0.044 Uiso 0.59(2) 2 calc R U P A 1
C11 C 0.6354(12) 0.25 0.4694(17) 0.068(5) Uiso 0.59(2) 2 d DS . P A 1
H11 H 0.56257 0.25 0.508326 0.081 Uiso 0.59(2) 2 calc R U P A 1
C12 C 0.6426(15) 0.25 0.3548(16) 0.069(4) Uiso 0.59(2) 2 d DS . P A 1
H12 H 0.571974 0.25 0.312138 0.083 Uiso 0.59(2) 2 calc R U P A 1
C13 C 0.7474(17) 0.25 0.2947(9) 0.055(4) Uiso 0.59(2) 2 d DS . P A 1
H13 H 0.747373 0.25 0.213439 0.067 Uiso 0.59(2) 2 calc R U P A 1
C14 C 0.8559(12) 0.25 0.3570(16) 0.056(4) Uiso 0.59(2) 2 d DS . P A 1
H14 H 0.929224 0.25 0.319004 0.068 Uiso 0.59(2) 2 calc R U P A 1
C15 C 0.8477(13) 0.25 0.4711(15) 0.057(4) Uiso 0.59(2) 2 d DS . P A 1
H15 H 0.917192 0.25 0.515496 0.068 Uiso 0.59(2) 2 calc R U P A 1
C10' C 0.6671(19) 0.25 0.4945(13) 0.052(5) Uiso 0.41(2) 2 d DS . P A 2
H10' H 0.617022 0.25 0.559379 0.063 Uiso 0.41(2) 2 calc R U P A 2
C11' C 0.6168(11) 0.25 0.3879(18) 0.051(5) Uiso 0.41(2) 2 d DS . P A 2
H11' H 0.534522 0.25 0.377335 0.061 Uiso 0.41(2) 2 calc R U P A 2
C12' C 0.6917(15) 0.25 0.2996(10) 0.031(4) Uiso 0.41(2) 2 d DS . P A 2
H12' H 0.660735 0.25 0.224177 0.037 Uiso 0.41(2) 2 calc R U P A 2
C13' C 0.8122(16) 0.25 0.3130(14) 0.035(4) Uiso 0.41(2) 2 d DS . P A 2
H13' H 0.86137 0.25 0.247549 0.042 Uiso 0.41(2) 2 calc R U P A 2
C14' C 0.8628(12) 0.25 0.426(3) 0.079(7) Uiso 0.41(2) 2 d DS . P A 2
H14' H 0.944901 0.25 0.437488 0.094 Uiso 0.41(2) 2 calc R U P A 2
C15' C 0.787(2) 0.25 0.5133(15) 0.062(6) Uiso 0.41(2) 2 d DS . P A 2
H15' H 0.816084 0.25 0.589486 0.075 Uiso 0.41(2) 2 calc R U P A 2
Cl1 Cl 0.73888(12) 0.25 0.95494(14) 0.0451(4) Uani 1 2 d S T P . .
O1 O 0.7522(4) 0.25 0.8315(4) 0.0567(13) Uani 1 2 d S T P . .
O2 O 0.8494(5) 0.25 1.0069(5) 0.0751(16) Uani 1 2 d S T P . .
O3 O 0.6768(5) 0.1746(4) 0.9882(4) 0.114(2) Uani 1 1 d . . . . .

loop_
_atom_site_aniso_label
_atom_site_aniso_U_11
_atom_site_aniso_U_22
_atom_site_aniso_U_33
_atom_site_aniso_U_23
_atom_site_aniso_U_13
_atom_site_aniso_U_12
N1 0.060(3) 0.032(3) 0.033(2) 0.0013(14) -0.0024(13) 0.0030(13)
C2 0.082(3) 0.047(3) 0.035(2) 0.0029(19) -0.010(2) 0.000(2)
C3 0.070(3) 0.049(3) 0.050(3) 0.006(2) -0.007(2) 0.008(2)
C4 0.085(4) 0.040(3) 0.051(3) 0.008(2) -0.003(3) -0.005(2)
C5 0.084(3) 0.050(3) 0.040(2) 0.005(2) 0.009(2) 0.005(2)
C6 0.057(3) 0.041(3) 0.047(3) 0.0061(17) 0.0038(18) 0.002(2)
C7 0.075(3) 0.045(3) 0.048(3) -0.001(2) -0.008(2) -0.008(2)
C8 0.083(3) 0.049(3) 0.046(3) -0.008(2) 0.003(3) 0.007(3)
C9 0.070(3) 0.055(3) 0.040(2) 0.001(2) 0.006(2) 0.001(2)
Ag1 0.0699(5) 0.0340(5) 0.0373(4) 0 0.00304(17) 0
Cl1 0.0522(9) 0.0553(10) 0.0279(8) 0 -0.0008(5) 0
O1 0.078(3) 0.064(3) 0.028(2) 0 0.0057(18) 0
O2 0.080(4) 0.085(4) 0.060(3) 0 -0.015(3) 0
O3 0.155(5) 0.133(4) 0.053(2) 0.011(3) 0.006(3) -0.088(4)

loop_
_atom_type_symbol
_atom_type_description
_atom_type_scat_dispersion_real
_atom_type_scat_dispersion_imag
_atom_type_scat_source
C C 0.0181 0.0091 'International Tables Vol C Tables 4.2.6.8 and 6.1.1.4'
H H 0 0 'International Tables Vol C Tables 4.2.6.8 and 6.1.1.4'
Ag Ag 0.1306 4.282 'International Tables Vol C Tables 4.2.6.8 and 6.1.1.4'
Cl Cl 0.3639 0.7018 'International Tables Vol C Tables 4.2.6.8 and 6.1.1.4'
N N 0.0311 0.018 'International Tables Vol C Tables 4.2.6.8 and 6.1.1.4'
O O 0.0492 0.0322 'International Tables Vol C Tables 4.2.6.8 and 6.1.1.4'

loop_
_exptl_crystal_face_index_h
_exptl_crystal_face_index_k
_exptl_crystal_face_index_l
_exptl_crystal_face_perp_dist
0 1 -5 0.065
0 -1 5 0.06
-5 -2 0 0.086
5 1 1 0.084
0 -1 0 0.024
0 1 0 0.015

loop_
_geom_angle_atom_site_label_1
_geom_angle_atom_site_label_2
_geom_angle_atom_site_label_3
_geom_angle
_geom_angle_site_symmetry_1
_geom_angle_site_symmetry_3
_geom_angle_publ_flag
C9 N1 C2 105.7(4) . . ?
C9 N1 C6 104.9(4) . . ?
C2 N1 C6 87.5(4) . . ?
C9 N1 Ag1 118.3(3) . . ?
C2 N1 Ag1 118.0(3) . . ?
C6 N1 Ag1 117.7(3) . . ?
N1 C2 C5 91.5(4) . . ?
N1 C2 C3 105.1(4) . . ?
C5 C2 C3 90.3(4) . . ?
C8 C3 C2 101.9(4) . . ?
C8 C3 C4 91.2(4) . . ?
C2 C3 C4 89.4(4) . . ?
C5 C4 C7 90.6(4) . . ?
C5 C4 C3 89.6(4) . . ?
C7 C4 C3 86.3(4) . . ?
C2 C5 C4 90.7(4) . . ?
C2 C5 C6 85.9(4) . . ?
C4 C5 C6 89.7(4) . . ?
N1 C6 C5 91.3(4) . . ?
N1 C6 C7 104.6(4) . . ?
C5 C6 C7 90.8(4) . . ?
C8 C7 C6 102.5(4) . . ?
C8 C7 C4 92.0(4) . . ?
C6 C7 C4 88.8(4) . . ?
C9 C8 C7 105.0(4) . . ?
C9 C8 C3 106.0(4) . . ?
C7 C8 C3 87.8(4) . . ?
N1 C9 C8 99.0(4) . . ?
N1 Ag1 N1 177.58(19) . 7_565 ?
C11 C10 C15 122.9(12) . . ?
C12 C11 C10 115.7(12) . . ?
C11 C12 C13 123.8(12) . . ?
C12 C13 C14 119.4(11) . . ?
C15 C14 C13 116.3(11) . . ?
C14 C15 C10 121.9(12) . . ?
C11' C10' C15' 123.8(13) . . ?
C12' C11' C10' 115.4(12) . . ?
C11' C12' C13' 123.3(12) . . ?
C12' C13' C14' 120.2(11) . . ?
C15' C14' C13' 116.0(12) . . ?
C14' C15' C10' 121.2(12) . . ?
O2 Cl1 O3 109.4(3) . 7_565 ?
O2 Cl1 O3 109.4(3) . . ?
O3 Cl1 O3 110.6(6) 7_565 . ?
O2 Cl1 O1 109.6(3) . . ?
O3 Cl1 O1 108.9(2) 7_565 . ?
O3 Cl1 O1 108.9(2) . . ?

loop_
_geom_bond_atom_site_label_1
_geom_bond_atom_site_label_2
_geom_bond_distance
_geom_bond_site_symmetry_2
_geom_bond_publ_flag
N1 C9 1.484(6) . ?
N1 C2 1.523(6) . ?
N1 C6 1.523(6) . ?
N1 Ag1 2.141(6) . ?
C2 C5 1.542(8) . ?
C2 C3 1.556(7) . ?
C3 C8 1.552(8) . ?
C3 C4 1.568(9) . ?
C4 C5 1.548(7) . ?
C4 C7 1.564(7) . ?
C5 C6 1.549(6) . ?
C6 C7 1.556(7) . ?
C7 C8 1.536(8) . ?
C8 C9 1.506(7) . ?
C10 C11 1.374(18) . ?
C10 C15 1.394(18) . ?
C11 C12 1.342(19) . ?
C12 C13 1.390(18) . ?
C13 C14 1.440(17) . ?
C14 C15 1.337(19) . ?
C10' C11' 1.373(18) . ?
C10' C15' 1.394(18) . ?
C11' C12' 1.342(19) . ?
C12' C13' 1.389(18) . ?
C13' C14' 1.440(17) . ?
C14' C15' 1.34(2) . ?
Cl1 O2 1.403(6) . ?
Cl1 O3 1.423(4) 7_565 ?
Cl1 O3 1.423(4) . ?
Cl1 O1 1.450(5) . ?
